data_7226629
loop_
_publ_author_name
'Wang, Kangcai'
'Liu, Tianlin'
'Liu, Yuji'
'Tian, Xin'
'Sun, Jie'
'Zhang, Qinghua'

_publ_section_title
;
 Fluorescent heterometallic MOFs: tunable framework charges and
 application for explosives detection
;
_journal_issue 42
_journal_name_full CrystEngComm
_journal_page_first 8301
_journal_paper_doi 10.1039/C6CE01818A
_journal_volume 18
_journal_year 2016
_chemical_formula_moiety '0.5(C192 H96 Cd12 Mg12 O96), 2(C4 H9 N O), 7(O)'
_chemical_formula_sum 'C104 H66 Cd6 Mg6 N2 O57'
_chemical_formula_weight 3075.85
_chemical_name_systematic
;
 ? 
;
_space_group_crystal_system monoclinic
_space_group_IT_number 15
_space_group_name_Hall '-C 2yc'
_space_group_name_H-M_alt 'C 1 2/c 1'
_symmetry_space_group_name_Hall '-C 2yc'
_symmetry_space_group_name_H-M 'C 1 2/c 1'
_atom_sites_solution_hydrogens geom
_atom_sites_solution_primary direct
_atom_sites_solution_secondary difmap
_audit_creation_date 2016-04-18
_audit_creation_method
;
Olex2 1.2
(compiled 2016.02.19 svn.r3266 for OlexSys, GUI svn.r5155)
;
_audit_update_record
;
2016-04-27 deposited with the CCDC.
2016-09-23 downloaded from the CCDC.
;
_cell_angle_alpha 90.00
_cell_angle_beta 119.388(3)
_cell_angle_gamma 90.00
_cell_formula_units_Z 2
_cell_length_a 18.5166(7)
_cell_length_b 29.4652(8)
_cell_length_c 16.3850(4)
_cell_measurement_reflns_used 5369
_cell_measurement_temperature 294.39
_cell_measurement_theta_max 72.2590
_cell_measurement_theta_min 5.2660
_cell_volume 7789.2(5)
_computing_molecular_graphics 'Olex2 (Dolomanov et al., 2009)'
_computing_publication_material 'Olex2 (Dolomanov et al., 2009)'
_computing_structure_refinement 'XL (Sheldrick, 2008)'
_computing_structure_solution 'XS (Sheldrick, 2008)'
_diffrn_ambient_temperature 294.39
_diffrn_measured_fraction_theta_full 0.975
_diffrn_measured_fraction_theta_max 0.975
_diffrn_measurement_device_type 'New Gemini, Dual, Cu at zero, EosS2'
_diffrn_measurement_method '\w scan'
_diffrn_radiation_monochromator graphite
_diffrn_radiation_type CuK\a
_diffrn_radiation_wavelength 1.54178
_diffrn_reflns_av_R_equivalents 0.0568
_diffrn_reflns_av_unetI/netI 0.0639
_diffrn_reflns_limit_h_max 22
_diffrn_reflns_limit_h_min -22
_diffrn_reflns_limit_k_max 35
_diffrn_reflns_limit_k_min -34
_diffrn_reflns_limit_l_max 20
_diffrn_reflns_limit_l_min -18
_diffrn_reflns_number 22022
_diffrn_reflns_theta_full 72.76
_diffrn_reflns_theta_max 72.76
_diffrn_reflns_theta_min 5.61
_diffrn_source 'fine-focus sealed tube'
_exptl_absorpt_coefficient_mu 7.336
_exptl_absorpt_correction_T_max 1.00000
_exptl_absorpt_correction_T_min 0.86737
_exptl_absorpt_correction_type multi-scan
_exptl_absorpt_process_details
;
CrysAlisPro, Agilent Technologies,
Version 1.171.37.35 (release 13-08-2014 CrysAlis171 .NET)
(compiled Aug 13 2014,18:06:01)
Empirical absorption correction using spherical harmonics,
 implemented in SCALE3 ABSPACK scaling algorithm.
;
_exptl_crystal_colour 'clear whiteish colourless'
_exptl_crystal_colour_lustre clear
_exptl_crystal_colour_modifier whiteish
_exptl_crystal_colour_primary colourless
_exptl_crystal_density_diffrn 1.311
_exptl_crystal_density_method 'not measured'
_exptl_crystal_description cube
_exptl_crystal_F_000 3040
_exptl_crystal_size_max 0.21
_exptl_crystal_size_mid 0.18
_exptl_crystal_size_min 0.15
_refine_diff_density_max 1.000
_refine_diff_density_min -0.749
_refine_diff_density_rms 0.154
_refine_ls_extinction_method none
_refine_ls_goodness_of_fit_ref 1.031
_refine_ls_hydrogen_treatment constr
_refine_ls_matrix_type full
_refine_ls_number_parameters 439
_refine_ls_number_reflns 7578
_refine_ls_number_restraints 129
_refine_ls_restrained_S_all 1.024
_refine_ls_R_factor_all 0.0836
_refine_ls_R_factor_gt 0.0624
_refine_ls_shift/su_max 0.004
_refine_ls_shift/su_mean 0.000
_refine_ls_structure_factor_coef Fsqd
_refine_ls_weighting_details 'calc w=1/[\s^2^(Fo^2^)+(0.1083P)^2^+0.0000P] where P=(Fo^2^+2Fc^2^)/3'
_refine_ls_weighting_scheme calc
_refine_ls_wR_factor_gt 0.1628
_refine_ls_wR_factor_ref 0.1829
_reflns_number_gt 5568
_reflns_number_total 7578
_reflns_threshold_expression >2sigma(I)
_cod_data_source_file c6ce01818a2.cif
_cod_data_source_block c
_cod_depositor_comments 'Adding full bibliography for 7226626--7226630.cif.'
_cod_original_cell_volume 7789.2(4)
_cod_database_code 7226629
_olex2_refinement_description
;
1. Fixed Uiso
 At 1.2 times of:
  All C(H) groups
 At 1.5 times of:
  All C(H,H,H) groups
2. Restrained distances
 O13_$1-O17_$2
 2.9 with sigma of 0.02
 C25-N1 \\sim N1-C26
 with sigma of 0.02
 C25-C27 \\sim C27-C26
 with sigma of 0.02
3. Uiso/Uaniso restraints and constraints
N1 \\sim O13 \\sim C28 \\sim C26 \\sim C25 \\sim C27: within 3.8A with sigma of
0.005 and sigma for terminal atoms of 0.005
Uanis(N1) \\sim Ueq, Uanis(C26) \\sim Ueq, Uanis(C25) \\sim Ueq, Uanis(C27)
\\sim Ueq, Uanis(O13) \\sim Ueq, Uanis(C28) \\sim Ueq: with sigma of 0.005 and
sigma for terminal atoms of 0.005
4. Others
 Fixed Sof: N1(0.5) O13(0.5) C28(0.5) H28A(0.5) H28B(0.5) H28C(0.5) C26(0.5)
 H26A(0.5) H26B(0.5) H26C(0.5) C25(0.5) H25A(0.5) H25B(0.5) H25C(0.5) C27(0.5)
 O15(0.25) O14(0.5) O17(0.5) O16(0.5)
5.a Riding coordinates:
 C28(H28A,H28B,H28C), C26(H26A,H26B,H26C), C25(H25A,H25B,H25C)
5.b Aromatic/amide H refined with riding coordinates:
 C19(H19), C20(H20), C21(H21), C3(H3), C11(H11), C6(H6), C1AA(H1AA), C8(H8),
 C13(H13), C14(H14), C22(H22), C12(H12)
;
_olex2_submission_special_instructions 'No special instructions were received'

loop_
_space_group_symop_id
_space_group_symop_operation_xyz
1 'x, y, z'
2 '-x, y, -z+1/2'
3 'x+1/2, y+1/2, z'
4 '-x+1/2, y+1/2, -z+1/2'
5 '-x, -y, -z'
6 'x, -y, z-1/2'
7 '-x+1/2, -y+1/2, -z'
8 'x+1/2, -y+1/2, z-1/2'

loop_
_atom_site_label
_atom_site_type_symbol
_atom_site_fract_x
_atom_site_fract_y
_atom_site_fract_z
_atom_site_U_iso_or_equiv
_atom_site_adp_type
_atom_site_occupancy
_atom_site_calc_flag
_atom_site_site_symmetry_order
_atom_site_refinement_flags_posn
_atom_site_refinement_flags_adp
_atom_site_refinement_flags_occupancy
Cd1 Cd 1.0000 0.632791(18) 0.7500 0.02806(16) Uani 1 d 2 S T P
Cd2 Cd 0.59588(2) 0.630763(13) 0.63170(2) 0.02801(15) Uani 1 d 1 . . .
Mg2 Mg 0.5000 0.65793(14) 0.7500 0.0571(9) Uani 1 d 2 S T P
Mg1 Mg 0.79591(14) 0.61451(9) 0.72677(18) 0.0523(6) Uani 1 d 1 . . .
O6 O 0.5621(3) 0.56930(18) 0.5350(4) 0.0539(13) Uani 1 d 1 . . .
O1 O 0.9446(3) 0.5777(2) 0.6347(4) 0.0626(15) Uani 1 d 1 . . .
O9 O 0.4605(3) 0.66207(16) 0.5855(3) 0.0425(10) Uani 1 d 1 . . .
O7 O 0.7055(3) 0.67342(15) 0.7221(3) 0.0401(10) Uani 1 d 1 . . .
O11 O 0.7144(3) 0.4284(2) 0.2824(4) 0.0662(16) Uani 1 d 1 . . .
O12 O 0.1209(3) 0.79479(18) 0.2655(3) 0.0523(12) Uani 1 d 1 . . .
O8 O 0.5904(3) 0.59662(15) 0.7500(3) 0.0388(10) Uani 1 d 1 . . .
O5 O 0.6873(3) 0.59418(17) 0.5759(3) 0.0509(12) Uani 1 d 1 . . .
O3 O 0.9509(3) 0.6945(2) 0.6347(4) 0.0616(15) Uani 1 d 1 . . .
O4 O 0.8665(3) 0.66396(15) 0.6777(3) 0.0396(10) Uani 1 d 1 . . .
O10 O 0.5261(3) 0.68191(18) 0.5106(3) 0.0522(13) Uani 1 d 1 . . .
O2 O 0.9266(3) 0.59152(19) 0.8253(4) 0.0578(13) Uani 1 d 1 . . .
C19 C 0.3185(4) 0.7122(2) 0.4578(4) 0.0411(14) Uani 1 d 1 . . .
H19 H 0.3126 0.6931 0.5009 0.049 Uiso 1 calc 1 R . .
C20 C 0.2521(4) 0.7395(2) 0.3957(4) 0.0417(15) Uani 1 d 1 . . .
H20 H 0.2011 0.7384 0.3963 0.050 Uiso 1 calc 1 R . .
C18 C 0.3927(4) 0.7131(2) 0.4564(4) 0.0415(14) Uani 1 d 1 . . .
C0AA C 1.0045(4) 0.5336(2) 0.5626(4) 0.0447(16) Uani 1 d 1 . . .
C21 C 0.3985(4) 0.7406(3) 0.3928(5) 0.0537(19) Uani 1 d 1 . . .
H21 H 0.4486 0.7408 0.3903 0.064 Uiso 1 calc 1 R . .
C3 C 1.0685(4) 0.5276(3) 0.5426(5) 0.056(2) Uani 1 d 1 . . .
H3 H 1.1159 0.5467 0.5713 0.067 Uiso 1 calc 1 R . .
C24 C 0.1893(4) 0.7987(2) 0.2684(4) 0.0378(13) Uani 1 d 1 . . .
C11 C 0.7056(5) 0.5276(3) 0.4615(6) 0.064(2) Uani 1 d 1 . . .
H11 H 0.7493 0.5488 0.4929 0.076 Uiso 1 calc 1 R . .
C10 C 0.6368(4) 0.5295(2) 0.4738(4) 0.0409(15) Uani 1 d 1 . . .
C6 C 0.8302(4) 0.7567(3) 0.5167(5) 0.0461(16) Uani 1 d 1 . . .
H6 H 0.8851 0.7615 0.5281 0.055 Uiso 1 calc 1 R . .
C1AA C 0.9363(4) 0.5056(3) 0.5182(5) 0.059(2) Uani 1 d 1 . . .
H1AA H 0.8914 0.5095 0.5301 0.070 Uiso 1 calc 1 R . .
C16 C 0.6528(4) 0.4292(2) 0.2925(5) 0.0435(15) Uani 1 d 1 . . .
C8 C 0.7337(4) 0.7158(3) 0.5465(5) 0.0486(17) Uani 1 d 1 . . .
H8 H 0.7221 0.6923 0.5782 0.058 Uiso 1 calc 1 R . .
C7 C 0.8140(4) 0.7220(2) 0.5638(4) 0.0404(14) Uani 1 d 1 . . .
C23 C 0.2604(4) 0.7678(2) 0.3338(4) 0.0387(14) Uani 1 d 1 . . .
C13 C 0.5744(4) 0.4990(3) 0.4275(5) 0.0505(17) Uani 1 d 1 . . .
H13 H 0.5265 0.5004 0.4344 0.061 Uiso 1 calc 1 R . .
C1 C 1.0080(4) 0.5699(2) 0.6265(5) 0.0440(15) Uani 1 d 1 . . .
C9 C 0.6286(4) 0.5666(2) 0.5324(4) 0.0396(14) Uani 1 d 1 . . .
C17 C 0.4635(4) 0.6835(2) 0.5221(4) 0.0411(14) Uani 1 d 1 . . .
C14 C 0.5800(4) 0.4664(3) 0.3710(5) 0.0480(17) Uani 1 d 1 . . .
H14 H 0.5362 0.4451 0.3404 0.058 Uiso 1 calc 1 R . .
C22 C 0.3340(4) 0.7682(3) 0.3322(5) 0.0499(18) Uani 1 d 1 . . .
H22 H 0.3404 0.7874 0.2895 0.060 Uiso 1 calc 1 R . .
C5 C 0.8822(4) 0.6921(2) 0.6301(5) 0.0427(15) Uani 1 d 1 . . .
C12 C 0.7111(4) 0.4953(3) 0.4041(6) 0.061(2) Uani 1 d 1 . . .
H12 H 0.7586 0.4945 0.3962 0.074 Uiso 1 calc 1 R . .
C15 C 0.6482(4) 0.4640(2) 0.3578(4) 0.0412(15) Uani 1 d 1 . . .
N1 N 0.7293(14) 0.4390(6) 0.6472(13) 0.106(3) Uani 0.50 d 1 D U .
O13 O 0.8387(11) 0.4258(6) 0.6329(10) 0.108(3) Uani 0.50 d 1 D U .
C28 C 0.8458(17) 0.4924(9) 0.7030(17) 0.109(3) Uani 0.50 d 1 . U .
H28A H 0.8261 0.5166 0.6580 0.164 Uiso 0.50 d 1 R . .
H28B H 0.9051 0.4904 0.7315 0.164 Uiso 0.50 d 1 R . .
H28C H 0.8307 0.4983 0.7503 0.164 Uiso 0.50 d 1 R . .
C26 C 0.6795(14) 0.4050(8) 0.5912(17) 0.108(3) Uani 0.50 d 1 D U .
H26A H 0.6678 0.3842 0.6283 0.162 Uiso 0.50 d 1 R . .
H26B H 0.7077 0.3892 0.5637 0.162 Uiso 0.50 d 1 R . .
H26C H 0.6285 0.4173 0.5425 0.162 Uiso 0.50 d 1 R . .
C25 C 0.6874(14) 0.4659(9) 0.6797(17) 0.109(3) Uani 0.50 d 1 D U .
H25A H 0.6327 0.4745 0.6324 0.163 Uiso 0.50 d 1 R . .
H25B H 0.7212 0.4925 0.7041 0.163 Uiso 0.50 d 1 R . .
H25C H 0.6844 0.4504 0.7295 0.163 Uiso 0.50 d 1 R . .
C27 C 0.8043(17) 0.4474(9) 0.6613(17) 0.107(3) Uani 0.50 d 1 D U .
O15 O 0.5000 0.6423(7) 0.2500 0.089(7) Uani 0.50 d 2 S T P
O14 O 0.7991(10) 0.6215(6) 0.4754(12) 0.119(6) Uani 0.50 d 1 . . .
O17 O 0.8092(11) 0.6333(6) 0.9808(12) 0.114(6) Uani 0.50 d 1 D . .
O16 O 0.9343(18) 0.6632(11) 0.3812(15) 0.222(14) Uani 0.50 d 1 . . .

loop_
_atom_site_aniso_label
_atom_site_aniso_U_11
_atom_site_aniso_U_22
_atom_site_aniso_U_33
_atom_site_aniso_U_23
_atom_site_aniso_U_13
_atom_site_aniso_U_12
Cd1 0.0252(3) 0.0284(3) 0.0289(3) 0.000 0.0119(2) 0.000
Cd2 0.0276(2) 0.0292(2) 0.0274(2) 0.00013(14) 0.01356(17) 0.00084(14)
Mg2 0.058(2) 0.071(3) 0.0523(19) 0.000 0.0350(16) 0.000
Mg1 0.0393(12) 0.0555(16) 0.0588(14) 0.0082(12) 0.0215(10) 0.0005(11)
O6 0.054(3) 0.056(3) 0.061(3) -0.024(2) 0.035(2) -0.007(2)
O1 0.051(3) 0.065(4) 0.072(3) -0.038(3) 0.031(3) -0.008(3)
O9 0.043(2) 0.048(3) 0.038(2) 0.0140(19) 0.0213(19) 0.008(2)
O7 0.039(2) 0.040(3) 0.040(2) -0.0123(19) 0.0186(18) -0.0108(19)
O11 0.053(3) 0.075(4) 0.089(4) -0.041(3) 0.049(3) -0.018(3)
O12 0.039(2) 0.057(3) 0.064(3) 0.016(2) 0.028(2) 0.009(2)
O8 0.042(2) 0.040(2) 0.034(2) 0.0105(18) 0.0189(18) -0.0014(19)
O5 0.054(3) 0.049(3) 0.051(3) -0.024(2) 0.027(2) -0.013(2)
O3 0.037(2) 0.076(4) 0.074(3) 0.040(3) 0.029(2) 0.018(2)
O4 0.036(2) 0.037(2) 0.043(2) 0.0130(18) 0.0173(18) 0.0076(18)
O10 0.037(2) 0.067(3) 0.057(3) 0.028(2) 0.027(2) 0.021(2)
O2 0.048(3) 0.060(3) 0.060(3) 0.027(3) 0.022(2) 0.014(2)
C19 0.045(3) 0.045(4) 0.041(3) 0.013(3) 0.027(3) 0.008(3)
C20 0.033(3) 0.054(4) 0.041(3) 0.005(3) 0.020(3) 0.006(3)
C18 0.037(3) 0.041(4) 0.046(3) 0.014(3) 0.020(3) 0.007(3)
C0AA 0.035(3) 0.050(4) 0.044(3) -0.017(3) 0.014(3) -0.003(3)
C21 0.040(4) 0.075(5) 0.052(4) 0.025(4) 0.027(3) 0.023(4)
C3 0.037(3) 0.062(5) 0.065(5) -0.029(4) 0.022(3) -0.015(3)
C24 0.040(3) 0.038(4) 0.034(3) 0.002(3) 0.017(3) 0.006(3)
C11 0.048(4) 0.071(6) 0.076(5) -0.045(4) 0.035(4) -0.029(4)
C10 0.040(3) 0.048(4) 0.036(3) -0.014(3) 0.020(3) -0.007(3)
C6 0.032(3) 0.053(4) 0.055(4) 0.021(3) 0.024(3) 0.005(3)
C1AA 0.040(4) 0.072(5) 0.068(5) -0.034(4) 0.030(4) -0.012(4)
C16 0.046(4) 0.043(4) 0.046(4) -0.012(3) 0.026(3) 0.000(3)
C8 0.041(3) 0.052(4) 0.057(4) 0.025(3) 0.028(3) 0.005(3)
C7 0.038(3) 0.043(4) 0.043(3) 0.015(3) 0.022(3) 0.006(3)
C23 0.037(3) 0.040(4) 0.039(3) 0.005(3) 0.019(3) 0.008(3)
C13 0.047(4) 0.045(4) 0.071(5) -0.020(3) 0.039(4) -0.014(3)
C1 0.040(3) 0.041(4) 0.046(3) -0.006(3) 0.017(3) -0.001(3)
C9 0.046(3) 0.036(3) 0.037(3) -0.009(3) 0.021(3) -0.003(3)
C17 0.038(3) 0.041(4) 0.031(3) 0.003(3) 0.007(3) 0.007(3)
C14 0.047(4) 0.053(4) 0.050(4) -0.018(3) 0.028(3) -0.009(3)
C22 0.052(4) 0.052(4) 0.060(4) 0.023(3) 0.038(3) 0.018(3)
C5 0.040(3) 0.045(4) 0.046(3) 0.010(3) 0.022(3) 0.004(3)
C12 0.038(4) 0.078(6) 0.077(5) -0.035(4) 0.035(4) -0.012(4)
C15 0.039(3) 0.042(4) 0.044(3) -0.017(3) 0.022(3) -0.005(3)
N1 0.109(4) 0.103(4) 0.105(4) 0.003(3) 0.051(3) 0.000(3)
O13 0.110(4) 0.105(4) 0.107(4) 0.004(3) 0.051(3) -0.001(3)
C28 0.111(4) 0.105(4) 0.106(4) 0.003(3) 0.049(3) -0.002(3)
C26 0.110(4) 0.104(4) 0.106(4) 0.003(3) 0.050(3) -0.001(3)
C25 0.111(4) 0.105(4) 0.106(4) 0.003(3) 0.051(3) -0.001(3)
C27 0.110(4) 0.104(4) 0.105(4) 0.003(3) 0.050(3) -0.001(3)
O15 0.16(2) 0.075(12) 0.052(9) 0.000 0.072(12) 0.000
O14 0.097(12) 0.091(12) 0.108(12) 0.009(9) 0.004(9) -0.019(9)
O17 0.113(13) 0.135(16) 0.112(13) 0.018(10) 0.070(11) 0.004(10)
O16 0.24(3) 0.28(4) 0.137(18) 0.13(2) 0.085(19) 0.07(3)

loop_
_atom_type_symbol
_atom_type_description
_atom_type_scat_dispersion_real
_atom_type_scat_dispersion_imag
_atom_type_scat_source
C C 0.0181 0.0091 'International Tables Vol C Tables 4.2.6.8 and 6.1.1.4'
H H 0.0000 0.0000 'International Tables Vol C Tables 4.2.6.8 and 6.1.1.4'
Cd Cd 0.1185 4.6533 'International Tables Vol C Tables 4.2.6.8 and 6.1.1.4'
Mg Mg 0.1719 0.1771 'International Tables Vol C Tables 4.2.6.8 and 6.1.1.4'
N N 0.0311 0.0180 'International Tables Vol C Tables 4.2.6.8 and 6.1.1.4'
O O 0.0492 0.0322 'International Tables Vol C Tables 4.2.6.8 and 6.1.1.4'

loop_
_geom_angle_atom_site_label_1
_geom_angle_atom_site_label_2
_geom_angle_atom_site_label_3
_geom_angle
_geom_angle_site_symmetry_1
_geom_angle_site_symmetry_3
O1 Cd1 O1 90.9(3) . 2_756
O1 Cd1 O3 175.70(19) 2_756 .
O1 Cd1 O3 175.70(18) . 2_756
O1 Cd1 O3 92.5(2) . .
O1 Cd1 O3 92.5(2) 2_756 2_756
O1 Cd1 O4 128.52(16) . 2_756
O1 Cd1 O4 85.84(18) . .
O1 Cd1 O4 128.52(16) 2_756 .
O1 Cd1 O4 85.84(18) 2_756 2_756
O1 Cd1 O2 86.1(2) 2_756 2_756
O1 Cd1 O2 86.1(2) . .
O1 Cd1 O2 52.96(16) 2_756 .
O1 Cd1 O2 52.96(16) . 2_756
O1 Cd1 C5 155.93(19) 2_756 .
O1 Cd1 C5 89.1(2) 2_756 2_756
O1 Cd1 C5 155.93(19) . 2_756
O1 Cd1 C5 89.1(2) . .
O3 Cd1 O3 84.3(3) 2_756 .
O3 Cd1 O2 93.72(19) . 2_756
O3 Cd1 O2 129.98(15) 2_756 2_756
O3 Cd1 O2 93.72(19) 2_756 .
O3 Cd1 O2 129.98(15) . .
O3 Cd1 C5 86.7(2) . 2_756
O3 Cd1 C5 86.7(2) 2_756 .
O3 Cd1 C5 26.98(17) . .
O3 Cd1 C5 26.98(17) 2_756 2_756
O4 Cd1 O3 89.96(17) 2_756 .
O4 Cd1 O3 89.96(17) . 2_756
O4 Cd1 O3 54.50(15) 2_756 2_756
O4 Cd1 O3 54.50(15) . .
O4 Cd1 O4 133.8(2) 2_756 .
O4 Cd1 O2 128.56(16) . 2_756
O4 Cd1 O2 75.57(15) 2_756 2_756
O4 Cd1 O2 128.56(16) 2_756 .
O4 Cd1 O2 75.57(15) . .
O4 Cd1 C5 112.66(18) . 2_756
O4 Cd1 C5 27.52(16) 2_756 2_756
O4 Cd1 C5 27.52(16) . .
O4 Cd1 C5 112.66(18) 2_756 .
O2 Cd1 O2 123.0(3) 2_756 .
O2 Cd1 C5 112.61(19) . 2_756
O2 Cd1 C5 103.05(17) . .
O2 Cd1 C5 103.05(17) 2_756 2_756
O2 Cd1 C5 112.61(19) 2_756 .
C5 Cd1 C5 100.5(3) 2_756 .
Mg1 Cd2 Mg2 124.36(5) . .
O6 Cd2 Mg2 123.78(14) . .
O6 Cd2 Mg1 94.31(13) . .
O6 Cd2 O9 101.32(17) . .
O6 Cd2 O5 54.16(16) . .
O6 Cd2 O10 94.2(2) . .
O6 Cd2 C9 26.93(18) . .
O6 Cd2 C17 98.32(19) . .
O9 Cd2 Mg2 47.04(10) . .
O9 Cd2 Mg1 164.19(13) . .
O9 Cd2 O5 145.62(15) . .
O9 Cd2 C9 124.96(17) . .
O9 Cd2 C17 27.25(17) . .
O7 Cd2 Mg2 92.84(12) . .
O7 Cd2 Mg1 46.83(12) . .
O7 Cd2 O6 139.56(17) . .
O7 Cd2 O9 117.39(16) . .
O7 Cd2 O8 95.28(16) . .
O7 Cd2 O5 85.86(15) . .
O7 Cd2 O10 98.40(18) . .
O7 Cd2 C9 112.89(18) . .
O7 Cd2 C17 110.52(19) . .
O8 Cd2 Mg2 48.15(13) . .
O8 Cd2 Mg1 92.53(12) . .
O8 Cd2 O6 97.55(18) . .
O8 Cd2 O9 87.80(15) . .
O8 Cd2 O5 116.54(17) . .
O8 Cd2 O10 142.58(16) . .
O8 Cd2 C9 108.76(18) . .
O8 Cd2 C17 114.99(18) . .
O5 Cd2 Mg2 164.50(13) . .
O5 Cd2 Mg1 46.14(11) . .
O5 Cd2 C9 27.22(16) . .
O5 Cd2 C17 123.67(18) . .
O10 Cd2 Mg2 96.35(13) . .
O10 Cd2 Mg1 121.88(12) . .
O10 Cd2 O9 55.02(14) . .
O10 Cd2 O5 99.12(17) . .
O10 Cd2 C9 97.63(19) . .
O10 Cd2 C17 27.78(18) . .
C9 Cd2 Mg2 148.37(15) . .
C9 Cd2 Mg1 69.77(14) . .
C17 Cd2 Mg2 71.19(14) . .
C17 Cd2 Mg1 147.63(16) . .
C17 Cd2 C9 113.17(19) . .
Cd2 Mg2 Cd2 151.97(14) . 2_656
O9 Mg2 Cd2 46.86(10) . .
O9 Mg2 Cd2 135.08(11) 2_656 .
O9 Mg2 Cd2 46.86(10) 2_656 2_656
O9 Mg2 Cd2 135.08(11) . 2_656
O9 Mg2 O9 174.2(3) 2_656 .
O9 Mg2 O12 81.59(16) . 8_566
O9 Mg2 O12 95.23(16) 2_656 8_566
O9 Mg2 O12 95.23(16) . 7_566
O9 Mg2 O12 81.59(16) 2_656 7_566
O9 Mg2 O8 82.60(15) . .
O9 Mg2 O8 101.69(16) 2_656 .
O9 Mg2 O8 101.69(16) . 2_656
O9 Mg2 O8 82.60(15) 2_656 2_656
O12 Mg2 Cd2 59.40(11) 8_566 .
O12 Mg2 Cd2 140.76(13) 8_566 2_656
O12 Mg2 Cd2 59.40(11) 7_566 2_656
O12 Mg2 Cd2 140.76(13) 7_566 .
O12 Mg2 O12 113.5(3) 8_566 7_566
O8 Mg2 Cd2 112.50(15) 2_656 .
O8 Mg2 Cd2 112.50(15) . 2_656
O8 Mg2 Cd2 42.43(9) 2_656 2_656
O8 Mg2 Cd2 42.43(9) . .
O8 Mg2 O12 80.61(15) 2_656 7_566
O8 Mg2 O12 80.61(15) . 8_566
O8 Mg2 O12 165.3(2) . 7_566
O8 Mg2 O12 165.3(2) 2_656 8_566
O8 Mg2 O8 85.6(2) . 2_656
O7 Mg1 Cd2 42.78(10) . .
O7 Mg1 O11 80.61(18) . 6_566
O11 Mg1 Cd2 59.65(13) 6_566 .
O5 Mg1 Cd2 50.11(12) . .
O5 Mg1 O7 85.85(17) . .
O5 Mg1 O11 84.0(2) . 6_566
O4 Mg1 Cd2 115.87(13) . .
O4 Mg1 O7 92.15(18) . .
O4 Mg1 O11 172.5(2) . 6_566
O4 Mg1 O5 97.43(19) . .
O2 Mg1 Cd2 161.93(17) . .
O2 Mg1 O7 136.9(2) . .
O2 Mg1 O11 102.6(2) . 6_566
O2 Mg1 O5 137.1(2) . .
O2 Mg1 O4 81.35(18) . .
C9 O6 Cd2 97.7(4) . .
C1 O1 Cd1 98.7(4) . .
Cd2 O9 Mg2 86.09(14) . .
C17 O9 Cd2 89.5(4) . .
C17 O9 Mg2 147.5(5) . .
Cd2 O7 Mg1 90.39(16) . .
C24 O7 Cd2 111.4(4) 8_566 .
C24 O7 Mg1 146.3(4) 8_566 .
C16 O11 Mg1 146.9(5) . 6_565
C24 O12 Mg2 141.3(5) . 7_566
Cd2 O8 Mg2 89.42(15) . .
C16 O8 Cd2 109.2(4) 6_566 .
C16 O8 Mg2 151.2(4) 6_566 .
Mg1 O5 Cd2 83.75(15) . .
C9 O5 Cd2 86.3(4) . .
C9 O5 Mg1 143.7(5) . .
C5 O3 Cd1 89.1(4) . .
Cd1 O4 Mg1 102.13(16) . .
C5 O4 Cd1 93.7(4) . .
C5 O4 Mg1 162.3(4) . .
C17 O10 Cd2 93.6(4) . .
Mg1 O2 Cd1 98.61(18) . .
C1 O2 Cd1 88.1(4) 2_756 .
C1 O2 Mg1 166.7(5) 2_756 .
C20 C19 H19 120.0 . .
C18 C19 H19 120.0 . .
C18 C19 C20 120.0(6) . .
C19 C20 H20 119.8 . .
C23 C20 C19 120.4(6) . .
C23 C20 H20 119.8 . .
C19 C18 C17 120.0(6) . .
C21 C18 C19 118.3(6) . .
C21 C18 C17 121.7(6) . .
C3 C0AA C1 121.0(6) . .
C1AA C0AA C3 117.7(6) . .
C1AA C0AA C1 121.2(6) . .
C18 C21 H21 118.8 . .
C18 C21 C22 122.3(6) . .
C22 C21 H21 118.8 . .
C0AA C3 H3 119.8 . .
C1AA C3 C0AA 120.3(7) 5_766 .
C1AA C3 H3 119.8 5_766 .
O7 C24 C23 115.9(5) 8_465 .
O12 C24 O7 125.2(6) . 8_465
O12 C24 C23 118.9(6) . .
C10 C11 H11 119.7 . .
C12 C11 H11 119.7 . .
C12 C11 C10 120.6(6) . .
C11 C10 C9 120.6(6) . .
C13 C10 C11 118.8(6) . .
C13 C10 C9 120.5(6) . .
C8 C6 H6 119.9 7_666 .
C8 C6 C7 120.2(6) 7_666 .
C7 C6 H6 119.9 . .
C0AA C1AA H1AA 119.0 . .
C3 C1AA C0AA 121.9(7) 5_766 .
C3 C1AA H1AA 119.0 5_766 .
O11 C16 O8 124.7(6) . 6_565
O11 C16 C15 119.1(6) . .
O8 C16 C15 116.2(5) 6_565 .
C6 C8 H8 119.6 7_666 .
C7 C8 C6 120.8(6) . 7_666
C7 C8 H8 119.6 . .
C6 C7 C5 120.2(6) . .
C8 C7 C6 118.9(6) . .
C8 C7 C5 120.9(6) . .
C20 C23 C24 120.6(5) . .
C22 C23 C20 119.2(6) . .
C22 C23 C24 120.2(6) . .
C10 C13 H13 119.6 . .
C10 C13 C14 120.9(6) . .
C14 C13 H13 119.6 . .
O1 C1 C0AA 119.1(6) . .
O2 C1 O1 120.2(6) 2_756 .
O2 C1 C0AA 120.6(6) 2_756 .
O6 C9 Cd2 55.4(3) . .
O6 C9 O5 121.9(6) . .
O6 C9 C10 118.3(6) . .
O5 C9 Cd2 66.5(3) . .
O5 C9 C10 119.8(6) . .
C10 C9 Cd2 173.6(4) . .
O9 C17 Cd2 63.2(3) . .
O9 C17 O10 121.8(6) . .
O9 C17 C18 121.0(6) . .
O10 C17 Cd2 58.6(3) . .
O10 C17 C18 117.2(6) . .
C18 C17 Cd2 175.6(5) . .
C13 C14 H14 119.4 . .
C13 C14 C15 121.2(6) . .
C15 C14 H14 119.4 . .
C21 C22 H22 120.2 . .
C23 C22 C21 119.7(6) . .
C23 C22 H22 120.2 . .
O3 C5 Cd1 63.9(4) . .
O3 C5 O4 122.7(6) . .
O3 C5 C7 119.2(6) . .
O4 C5 Cd1 58.8(3) . .
O4 C5 C7 118.0(6) . .
C7 C5 Cd1 176.3(5) . .
C11 C12 H12 119.6 . .
C11 C12 C15 120.8(6) . .
C15 C12 H12 119.6 . .
C14 C15 C16 121.2(6) . .
C12 C15 C16 121.0(6) . .
C12 C15 C14 117.8(6) . .
C26 N1 C25 111(2) . .
C27 N1 C26 124.2(16) . .
C27 N1 C25 124.6(16) . .
H28A C28 H28B 109.5 . .
H28A C28 H28C 109.5 . .
H28B C28 H28C 109.5 . .
C27 C28 H28A 112.8 . .
C27 C28 H28B 111.8 . .
C27 C28 H28C 103.7 . .
N1 C26 H26A 109.3 . .
N1 C26 H26B 109.0 . .
N1 C26 H26C 110.2 . .
H26A C26 H26B 109.4 . .
H26A C26 H26C 109.4 . .
H26B C26 H26C 109.5 . .
N1 C25 H25A 114.1 . .
N1 C25 H25B 104.7 . .
N1 C25 H25C 109.4 . .
H25A C25 H25B 109.5 . .
H25A C25 H25C 109.5 . .
H25B C25 H25C 109.5 . .
N1 C27 C28 120(2) . .
O13 C27 N1 125(2) . .
O13 C27 C28 114(3) . .

loop_
_geom_bond_atom_site_label_1
_geom_bond_atom_site_label_2
_geom_bond_distance
_geom_bond_site_symmetry_2
Cd1 O1 2.315(5) .
Cd1 O1 2.315(5) 2_756
Cd1 O3 2.454(5) 2_756
Cd1 O3 2.454(5) .
Cd1 O4 2.342(4) 2_756
Cd1 O4 2.342(4) .
Cd1 O2 2.549(5) 2_756
Cd1 O2 2.549(5) .
Cd1 C5 2.732(7) .
Cd1 C5 2.732(7) 2_756
Cd2 Mg2 3.3056(11) .
Cd2 Mg1 3.273(2) .
Cd2 O6 2.283(5) .
Cd2 O9 2.418(4) .
Cd2 O7 2.223(4) .
Cd2 O8 2.230(4) .
Cd2 O5 2.526(5) .
Cd2 O10 2.315(4) .
Cd2 C9 2.749(6) .
Cd2 C17 2.708(6) .
Mg2 Cd2 3.3057(11) 2_656
Mg2 O9 2.425(4) .
Mg2 O9 2.425(4) 2_656
Mg2 O12 2.541(5) 7_566
Mg2 O12 2.541(5) 8_566
Mg2 O8 2.462(5) .
Mg2 O8 2.462(5) 2_656
Mg1 O7 2.387(5) .
Mg1 O11 2.461(5) 6_566
Mg1 O5 2.374(5) .
Mg1 O4 2.347(5) .
Mg1 O2 2.256(5) .
O6 C9 1.256(8) .
O1 C1 1.265(8) .
O9 C17 1.240(7) .
O7 C24 1.251(7) 8_566
O11 Mg1 2.461(5) 6_565
O11 C16 1.231(8) .
O12 Mg2 2.541(5) 7_566
O12 C24 1.249(7) .
O8 C16 1.269(8) 6_566
O5 C9 1.260(8) .
O3 C5 1.240(8) .
O4 C5 1.265(8) .
O10 C17 1.265(8) .
O2 C1 1.248(8) 2_756
C19 H19 0.9500 .
C19 C20 1.401(8) .
C19 C18 1.386(8) .
C20 H20 0.9500 .
C20 C23 1.379(9) .
C18 C21 1.365(9) .
C18 C17 1.500(8) .
C0AA C3 1.387(9) .
C0AA C1AA 1.379(9) .
C0AA C1 1.475(9) .
C21 H21 0.9500 .
C21 C22 1.382(9) .
C3 H3 0.9500 .
C3 C1AA 1.368(10) 5_766
C24 O7 1.251(7) 8_465
C24 C23 1.524(8) .
C11 H11 0.9500 .
C11 C10 1.384(9) .
C11 C12 1.377(10) .
C10 C13 1.363(9) .
C10 C9 1.511(8) .
C6 H6 0.9500 .
C6 C8 1.388(9) 7_666
C6 C7 1.400(9) .
C1AA C3 1.368(10) 5_766
C1AA H1AA 0.9500 .
C16 O8 1.269(8) 6_565
C16 C15 1.513(8) .
C8 C6 1.388(9) 7_666
C8 H8 0.9500 .
C8 C7 1.384(9) .
C7 C5 1.484(9) .
C23 C22 1.376(8) .
C13 H13 0.9500 .
C13 C14 1.373(9) .
C1 O2 1.248(8) 2_756
C14 H14 0.9500 .
C14 C15 1.385(9) .
C22 H22 0.9500 .
C12 H12 0.9500 .
C12 C15 1.384(10) .
N1 C26 1.37(2) .
N1 C25 1.38(2) .
N1 C27 1.31(3) .
O13 C27 1.15(3) .
C28 H28A 0.9601 .
C28 H28B 0.9602 .
C28 H28C 0.9597 .
C28 C27 1.52(3) .
C26 H26A 0.9607 .
C26 H26B 0.9603 .
C26 H26C 0.9599 .
C25 H25A 0.9599 .
C25 H25B 0.9599 .
C25 H25C 0.9601 .

loop_
_geom_torsion_atom_site_label_1
_geom_torsion_atom_site_label_2
_geom_torsion_atom_site_label_3
_geom_torsion_atom_site_label_4
_geom_torsion
_geom_torsion_site_symmetry_1
_geom_torsion_site_symmetry_4
Cd1 O1 C1 O2 -1.2(8) . 2_756
Cd1 O1 C1 C0AA 176.2(5) . .
Cd1 O3 C5 O4 -0.1(8) . .
Cd1 O3 C5 C7 -177.6(6) . .
Cd1 O4 C5 O3 0.1(8) . .
Cd1 O4 C5 C7 177.7(6) . .
Cd2 Mg2 O9 Cd2 -140.7(2) 2_656 .
Cd2 Mg2 O9 C17 -82.9(8) . .
Cd2 Mg2 O9 C17 136.4(7) 2_656 .
Cd2 Mg2 O8 Cd2 164.35(8) 2_656 .
Cd2 Mg2 O8 C16 131.7(9) . 6_566
Cd2 Mg2 O8 C16 -64.0(8) 2_656 6_566
Cd2 Mg1 O7 C24 131.8(8) . 8_566
Cd2 Mg1 O5 C9 -74.9(7) . .
Cd2 Mg1 O4 Cd1 -173.28(11) . .
Cd2 Mg1 O4 C5 -20.7(16) . .
Cd2 Mg1 O2 Cd1 -174.4(5) . .
Cd2 Mg1 O2 C1 66(2) . 2_756
Cd2 O6 C9 O5 -0.6(7) . .
Cd2 O6 C9 C10 -179.5(5) . .
Cd2 O9 C17 O10 -1.9(7) . .
Cd2 O9 C17 C18 178.9(6) . .
Cd2 O5 C9 O6 0.5(7) . .
Cd2 O5 C9 C10 179.4(6) . .
Cd2 O10 C17 O9 1.9(7) . .
Cd2 O10 C17 C18 -178.7(5) . .
Mg2 Cd2 Mg1 O7 -56.01(18) . .
Mg2 Cd2 Mg1 O11 54.7(2) . 6_566
Mg2 Cd2 Mg1 O5 164.14(19) . .
Mg2 Cd2 Mg1 O4 -118.46(17) . .
Mg2 Cd2 Mg1 O2 43.0(6) . .
Mg2 Cd2 O6 C9 -160.9(4) . .
Mg2 Cd2 O9 C17 147.8(5) . .
Mg2 Cd2 O7 Mg1 136.74(13) . .
Mg2 Cd2 O7 C24 -16.9(4) . 8_566
Mg2 Cd2 O8 C16 -157.6(5) . 6_566
Mg2 Cd2 O5 Mg1 -57.6(5) . .
Mg2 Cd2 O5 C9 87.5(6) . .
Mg2 Cd2 O10 C17 -24.9(4) . .
Mg2 Cd2 C9 O6 31.2(6) . .
Mg2 Cd2 C9 O5 -149.4(3) . .
Mg2 Cd2 C9 C10 35(4) . .
Mg2 Cd2 C17 O9 -24.4(3) . .
Mg2 Cd2 C17 O10 153.8(5) . .
Mg2 Cd2 C17 C18 169(6) . .
Mg2 O9 C17 Cd2 81.9(7) . .
Mg2 O9 C17 O10 80.1(10) . .
Mg2 O9 C17 C18 -99.2(8) . .
Mg2 O12 C24 O7 -36.6(11) 7_566 8_465
Mg2 O12 C24 C23 142.6(5) 7_566 .
Mg1 Cd2 Mg2 Cd2 -89.31(8) . 2_656
Mg1 Cd2 Mg2 O9 162.94(17) . .
Mg1 Cd2 Mg2 O9 -9.5(3) . 2_656
Mg1 Cd2 Mg2 O12 54.20(17) . 8_566
Mg1 Cd2 Mg2 O12 144.7(2) . 7_566
Mg1 Cd2 Mg2 O8 -112.09(12) . 2_656
Mg1 Cd2 Mg2 O8 -57.28(18) . .
Mg1 Cd2 O6 C9 -23.9(4) . .
Mg1 Cd2 O9 Mg2 -62.7(4) . .
Mg1 Cd2 O9 C17 85.0(5) . .
Mg1 Cd2 O7 C24 -153.6(5) . 8_566
Mg1 Cd2 O8 Mg2 135.95(12) . .
Mg1 Cd2 O8 C16 -21.6(4) . 6_566
Mg1 Cd2 O5 C9 145.1(5) . .
Mg1 Cd2 O10 C17 -162.4(4) . .
Mg1 Cd2 C9 O6 154.5(5) . .
Mg1 Cd2 C9 O5 -26.1(3) . .
Mg1 Cd2 C9 C10 158(4) . .
Mg1 Cd2 C17 O9 -149.5(3) . .
Mg1 Cd2 C17 O10 28.6(6) . .
Mg1 Cd2 C17 C18 43(6) . .
Mg1 O11 C16 O8 -17.4(15) 6_565 6_565
Mg1 O11 C16 C15 164.3(7) 6_565 .
Mg1 O5 C9 Cd2 74.1(6) . .
Mg1 O5 C9 O6 74.7(10) . .
Mg1 O5 C9 C10 -106.4(8) . .
Mg1 O4 C5 Cd1 -153.2(16) . .
Mg1 O4 C5 O3 -153.1(11) . .
Mg1 O4 C5 C7 24.5(19) . .
O6 Cd2 Mg2 Cd2 35.22(17) . 2_656
O6 Cd2 Mg2 O9 -72.5(2) . .
O6 Cd2 Mg2 O9 115.0(3) . 2_656
O6 Cd2 Mg2 O12 -90.8(3) . 7_566
O6 Cd2 Mg2 O12 178.7(2) . 8_566
O6 Cd2 Mg2 O8 67.2(2) . .
O6 Cd2 Mg2 O8 12.4(2) . 2_656
O6 Cd2 Mg1 O7 167.4(2) . .
O6 Cd2 Mg1 O11 -81.9(2) . 6_566
O6 Cd2 Mg1 O5 27.5(2) . .
O6 Cd2 Mg1 O4 104.9(2) . .
O6 Cd2 Mg1 O2 -93.7(6) . .
O6 Cd2 O9 Mg2 126.04(19) . .
O6 Cd2 O9 C17 -86.2(4) . .
O6 Cd2 O7 Mg1 -19.7(3) . .
O6 Cd2 O7 C24 -173.3(4) . 8_566
O6 Cd2 O8 Mg2 -129.35(16) . .
O6 Cd2 O8 C16 73.1(4) . 6_566
O6 Cd2 O5 Mg1 -145.4(3) . .
O6 Cd2 O5 C9 -0.3(4) . .
O6 Cd2 O10 C17 99.8(4) . .
O6 Cd2 C9 O5 179.4(7) . .
O6 Cd2 C9 C10 4(4) . .
O6 Cd2 C17 O9 98.6(4) . .
O6 Cd2 C17 O10 -83.3(4) . .
O6 Cd2 C17 C18 -68(6) . .
O1 Cd1 O1 C1 -83.9(5) 2_756 .
O1 Cd1 O3 C5 -136(2) 2_756 .
O1 Cd1 O3 C5 83.2(5) . .
O1 Cd1 O4 Mg1 75.8(2) . .
O1 Cd1 O4 Mg1 -12.0(3) 2_756 .
O1 Cd1 O4 C5 -96.1(4) . .
O1 Cd1 O4 C5 176.1(4) 2_756 .
O1 Cd1 O2 Mg1 -169.1(3) 2_756 .
O1 Cd1 O2 Mg1 -75.1(2) . .
O1 Cd1 O2 C1 93.4(4) . 2_756
O1 Cd1 O2 C1 -0.6(4) 2_756 2_756
O1 Cd1 C5 O3 172.6(5) 2_756 .
O1 Cd1 C5 O3 -97.2(5) . .
O1 Cd1 C5 O4 -7.5(8) 2_756 .
O1 Cd1 C5 O4 82.7(4) . .
O1 Cd1 C5 C7 50(8) . .
O1 Cd1 C5 C7 -41(8) 2_756 .
O9 Cd2 Mg2 Cd2 107.75(17) . 2_656
O9 Cd2 Mg2 O9 -172.4(4) . 2_656
O9 Cd2 Mg2 O12 -108.7(2) . 8_566
O9 Cd2 Mg2 O12 -18.2(3) . 7_566
O9 Cd2 Mg2 O8 84.97(19) . 2_656
O9 Cd2 Mg2 O8 139.8(2) . .
O9 Cd2 Mg1 O7 -4.0(4) . .
O9 Cd2 Mg1 O11 106.8(4) . 6_566
O9 Cd2 Mg1 O5 -143.8(4) . .
O9 Cd2 Mg1 O4 -66.4(4) . .
O9 Cd2 Mg1 O2 95.0(7) . .
O9 Cd2 O6 C9 153.7(4) . .
O9 Cd2 O7 Mg1 178.77(13) . .
O9 Cd2 O7 C24 25.2(5) . 8_566
O9 Cd2 O8 Mg2 -28.22(16) . .
O9 Cd2 O8 C16 174.2(4) . 6_566
O9 Cd2 O5 Mg1 163.5(2) . .
O9 Cd2 O5 C9 -51.5(5) . .
O9 Cd2 O10 C17 -1.0(4) . .
O9 Cd2 C9 O6 -32.1(5) . .
O9 Cd2 C9 O5 147.4(3) . .
O9 Cd2 C9 C10 -28(4) . .
O9 Cd2 C17 O10 178.2(7) . .
O9 Cd2 C17 C18 -167(6) . .
O9 Mg2 O9 Cd2 112.30(11) 2_656 .
O9 Mg2 O9 C17 29.4(8) 2_656 .
O9 Mg2 O8 Cd2 -147.72(16) 2_656 .
O9 Mg2 O8 Cd2 28.37(16) . .
O9 Mg2 O8 C16 -16.0(9) 2_656 6_566
O9 Mg2 O8 C16 160.1(8) . 6_566
O7 Cd2 Mg2 Cd2 -126.57(12) . 2_656
O7 Cd2 Mg2 O9 125.7(2) . .
O7 Cd2 Mg2 O9 -46.8(3) . 2_656
O7 Cd2 Mg2 O12 16.94(19) . 8_566
O7 Cd2 Mg2 O12 107.5(3) . 7_566
O7 Cd2 Mg2 O8 -149.36(17) . 2_656
O7 Cd2 Mg2 O8 -94.54(19) . .
O7 Cd2 Mg1 O11 110.8(2) . 6_566
O7 Cd2 Mg1 O5 -139.8(2) . .
O7 Cd2 Mg1 O4 -62.4(2) . .
O7 Cd2 Mg1 O2 99.0(6) . .
O7 Cd2 O6 C9 -9.7(6) . .
O7 Cd2 O9 Mg2 -66.0(2) . .
O7 Cd2 O9 C17 81.7(4) . .
O7 Cd2 O8 Mg2 89.09(16) . .
O7 Cd2 O8 C16 -68.5(4) . 6_566
O7 Cd2 O5 Mg1 28.13(17) . .
O7 Cd2 O5 C9 173.2(4) . .
O7 Cd2 O10 C17 -118.7(4) . .
O7 Cd2 C9 O6 173.2(4) . .
O7 Cd2 C9 O5 -7.4(4) . .
O7 Cd2 C9 C10 177(4) . .
O7 Cd2 C17 O9 -110.2(4) . .
O7 Cd2 C17 O10 67.9(4) . .
O7 Cd2 C17 C18 83(6) . .
O7 Mg1 O5 Cd2 -26.05(15) . .
O7 Mg1 O5 C9 -101.0(7) . .
O7 Mg1 O4 Cd1 149.67(17) . .
O7 Mg1 O4 C5 -57.8(15) . .
O7 Mg1 O2 Cd1 -95.2(3) . .
O7 Mg1 O2 C1 145(2) . 2_756
O7 C24 C23 C20 172.6(6) 8_465 .
O7 C24 C23 C22 -7.0(9) 8_465 .
O11 Mg1 O7 Cd2 -54.88(18) 6_566 .
O11 Mg1 O7 C24 76.9(8) 6_566 8_566
O11 Mg1 O5 Cd2 54.92(17) 6_566 .
O11 Mg1 O5 C9 -20.0(7) 6_566 .
O11 Mg1 O4 Cd1 135.1(15) 6_566 .
O11 Mg1 O4 C5 -72(2) 6_566 .
O11 Mg1 O2 Cd1 175.2(2) 6_566 .
O11 Mg1 O2 C1 55(2) 6_566 2_756
O11 C16 C15 C14 179.6(7) . .
O11 C16 C15 C12 1.7(11) . .
O12 Mg2 O9 Cd2 55.49(16) 8_566 .
O12 Mg2 O9 Cd2 168.54(18) 7_566 .
O12 Mg2 O9 C17 -27.4(8) 8_566 .
O12 Mg2 O9 C17 85.6(8) 7_566 .
O12 Mg2 O8 Cd2 110.7(6) 7_566 .
O12 Mg2 O8 Cd2 -54.27(15) 8_566 .
O12 Mg2 O8 C16 77.4(8) 8_566 6_566
O12 Mg2 O8 C16 -117.6(9) 7_566 6_566
O12 C24 C23 C20 -6.7(10) . .
O12 C24 C23 C22 173.8(7) . .
O8 Cd2 Mg2 Cd2 -32.03(15) . 2_656
O8 Cd2 Mg2 O9 -139.8(2) . .
O8 Cd2 Mg2 O9 47.8(3) . 2_656
O8 Cd2 Mg2 O12 111.5(2) . 8_566
O8 Cd2 Mg2 O12 -158.0(3) . 7_566
O8 Cd2 Mg2 O8 -54.8(3) . 2_656
O8 Cd2 Mg1 O7 -94.86(19) . .
O8 Cd2 Mg1 O11 15.9(2) . 6_566
O8 Cd2 Mg1 O5 125.3(2) . .
O8 Cd2 Mg1 O4 -157.3(2) . .
O8 Cd2 Mg1 O2 4.1(6) . .
O8 Cd2 O6 C9 -117.1(4) . .
O8 Cd2 O9 Mg2 28.77(18) . .
O8 Cd2 O9 C17 176.5(4) . .
O8 Cd2 O7 Mg1 88.52(16) . .
O8 Cd2 O7 C24 -65.1(4) . 8_566
O8 Cd2 O5 Mg1 -65.7(2) . .
O8 Cd2 O5 C9 79.3(4) . .
O8 Cd2 O10 C17 -8.5(6) . .
O8 Cd2 C9 O6 68.8(5) . .
O8 Cd2 C9 O5 -111.8(4) . .
O8 Cd2 C9 C10 73(4) . .
O8 Cd2 C17 O9 -3.8(4) . .
O8 Cd2 C17 O10 174.3(4) . .
O8 Cd2 C17 C18 -171(6) . .
O8 Mg2 O9 Cd2 -26.06(14) . .
O8 Mg2 O9 Cd2 -109.98(16) 2_656 .
O8 Mg2 O9 C17 167.1(8) 2_656 .
O8 Mg2 O9 C17 -109.0(8) . .
O8 Mg2 O8 Cd2 130.78(19) 2_656 .
O8 Mg2 O8 C16 -97.5(8) 2_656 6_566
O8 C16 C15 C14 1.1(10) 6_565 .
O8 C16 C15 C12 -176.8(7) 6_565 .
O5 Cd2 Mg2 Cd2 -41.8(4) . 2_656
O5 Cd2 Mg2 O9 38.0(6) . 2_656
O5 Cd2 Mg2 O9 -149.6(4) . .
O5 Cd2 Mg2 O12 101.7(5) . 8_566
O5 Cd2 Mg2 O12 -167.8(4) . 7_566
O5 Cd2 Mg2 O8 -64.6(4) . 2_656
O5 Cd2 Mg2 O8 -9.8(5) . .
O5 Cd2 Mg1 O7 139.8(2) . .
O5 Cd2 Mg1 O11 -109.4(3) . 6_566
O5 Cd2 Mg1 O4 77.4(2) . .
O5 Cd2 Mg1 O2 -121.2(7) . .
O5 Cd2 O6 C9 0.3(4) . .
O5 Cd2 O9 Mg2 166.1(2) . .
O5 Cd2 O9 C17 -46.1(5) . .
O5 Cd2 O7 Mg1 -27.79(17) . .
O5 Cd2 O7 C24 178.6(4) . 8_566
O5 Cd2 O8 Mg2 177.09(13) . .
O5 Cd2 O8 C16 19.5(5) . 6_566
O5 Cd2 O10 C17 154.2(4) . .
O5 Cd2 C9 O6 -179.4(7) . .
O5 Cd2 C9 C10 -176(4) . .
O5 Cd2 C17 O9 150.7(3) . .
O5 Cd2 C17 O10 -31.1(5) . .
O5 Cd2 C17 C18 -16(6) . .
O5 Mg1 O7 Cd2 29.74(17) . .
O5 Mg1 O7 C24 161.5(7) . 8_566
O5 Mg1 O4 Cd1 -124.24(19) . .
O5 Mg1 O4 C5 28.3(15) . .
O5 Mg1 O2 Cd1 80.3(3) . .
O5 Mg1 O2 C1 -39(2) . 2_756
O3 Cd1 O1 C1 135(2) 2_756 .
O3 Cd1 O1 C1 93.4(5) . .
O3 Cd1 O3 C5 -94.0(5) 2_756 .
O3 Cd1 O4 Mg1 -105.1(2) 2_756 .
O3 Cd1 O4 Mg1 171.9(3) . .
O3 Cd1 O4 C5 -0.1(4) . .
O3 Cd1 O4 C5 83.0(4) 2_756 .
O3 Cd1 O2 Mg1 100.6(2) 2_756 .
O3 Cd1 O2 Mg1 14.9(4) . .
O3 Cd1 O2 C1 -90.9(4) 2_756 2_756
O3 Cd1 O2 C1 -176.6(4) . 2_756
O3 Cd1 C5 O3 83.9(5) 2_756 .
O3 Cd1 C5 O4 179.9(7) . .
O3 Cd1 C5 O4 -96.2(4) 2_756 .
O3 Cd1 C5 C7 -129(8) 2_756 .
O3 Cd1 C5 C7 147(8) . .
O4 Cd1 O1 C1 147.6(5) . .
O4 Cd1 O1 C1 1.5(6) 2_756 .
O4 Cd1 O3 C5 -148.3(5) 2_756 .
O4 Cd1 O3 C5 0.1(4) . .
O4 Cd1 O4 Mg1 -141.42(19) 2_756 .
O4 Cd1 O4 C5 46.7(4) 2_756 .
O4 Cd1 O2 Mg1 146.75(18) 2_756 .
O4 Cd1 O2 Mg1 11.6(2) . .
O4 Cd1 O2 C1 -179.9(5) . 2_756
O4 Cd1 O2 C1 -44.8(5) 2_756 2_756
O4 Cd1 C5 O3 -179.9(7) . .
O4 Cd1 C5 O3 34.7(5) 2_756 .
O4 Cd1 C5 O4 -145.4(3) 2_756 .
O4 Cd1 C5 C7 -179(100) 2_756 .
O4 Cd1 C5 C7 -33(7) . .
O4 Mg1 O7 Cd2 127.03(17) . .
O4 Mg1 O7 C24 -101.2(7) . 8_566
O4 Mg1 O5 Cd2 -117.68(16) . .
O4 Mg1 O5 C9 167.4(7) . .
O4 Mg1 O2 Cd1 -11.30(19) . .
O4 Mg1 O2 C1 -131(2) . 2_756
O10 Cd2 Mg2 Cd2 134.65(14) . 2_656
O10 Cd2 Mg2 O9 26.9(2) . .
O10 Cd2 Mg2 O9 -145.5(3) . 2_656
O10 Cd2 Mg2 O12 -81.8(2) . 8_566
O10 Cd2 Mg2 O12 8.7(3) . 7_566
O10 Cd2 Mg2 O8 111.87(18) . 2_656
O10 Cd2 Mg2 O8 166.7(2) . .
O10 Cd2 Mg1 O7 69.7(2) . .
O10 Cd2 Mg1 O11 -179.6(2) . 6_566
O10 Cd2 Mg1 O5 -70.2(2) . .
O10 Cd2 Mg1 O4 7.2(2) . .
O10 Cd2 Mg1 O2 168.6(6) . .
O10 Cd2 O6 C9 98.5(4) . .
O10 Cd2 O9 Mg2 -146.7(3) . .
O10 Cd2 O9 C17 1.1(4) . .
O10 Cd2 O7 Mg1 -126.41(17) . .
O10 Cd2 O7 C24 80.0(4) . 8_566
O10 Cd2 O8 Mg2 -22.1(3) . .
O10 Cd2 O8 C16 -179.7(4) . 6_566
O10 Cd2 O5 Mg1 125.99(19) . .
O10 Cd2 O5 C9 -89.0(4) . .
O10 Cd2 C9 O6 -84.3(4) . .
O10 Cd2 C9 O5 95.1(4) . .
O10 Cd2 C9 C10 -80(4) . .
O10 Cd2 C17 O9 -178.2(7) . .
O10 Cd2 C17 C18 15(6) . .
O2 Cd1 O1 C1 0.6(4) 2_756 .
O2 Cd1 O1 C1 -136.7(5) . .
O2 Cd1 O3 C5 136.2(5) 2_756 .
O2 Cd1 O3 C5 -3.9(6) . .
O2 Cd1 O4 Mg1 -11.24(19) . .
O2 Cd1 O4 Mg1 109.7(2) 2_756 .
O2 Cd1 O4 C5 -62.2(5) 2_756 .
O2 Cd1 O4 C5 176.8(4) . .
O2 Cd1 O2 Mg1 -115.3(2) 2_756 .
O2 Cd1 O2 C1 53.2(4) 2_756 2_756
O2 Cd1 C5 O3 176.9(5) . .
O2 Cd1 C5 O3 -48.5(5) 2_756 .
O2 Cd1 C5 O4 131.5(4) 2_756 .
O2 Cd1 C5 O4 -3.1(4) . .
O2 Cd1 C5 C7 -36(8) . .
O2 Cd1 C5 C7 98(8) 2_756 .
O2 Mg1 O7 Cd2 -153.3(2) . .
O2 Mg1 O7 C24 -21.6(9) . 8_566
O2 Mg1 O5 Cd2 157.0(3) . .
O2 Mg1 O5 C9 82.1(8) . .
O2 Mg1 O4 Cd1 12.5(2) . .
O2 Mg1 O4 C5 165.0(15) . .
C19 C20 C23 C24 -178.0(6) . .
C19 C20 C23 C22 1.5(10) . .
C19 C18 C21 C22 1.6(12) . .
C19 C18 C17 Cd2 158(6) . .
C19 C18 C17 O9 -8.4(10) . .
C19 C18 C17 O10 172.2(7) . .
C20 C19 C18 C21 -0.6(11) . .
C20 C19 C18 C17 -179.4(6) . .
C20 C23 C22 C21 -0.6(11) . .
C18 C19 C20 C23 -0.9(10) . .
C18 C21 C22 C23 -1.1(13) . .
C21 C18 C17 Cd2 -21(7) . .
C21 C18 C17 O9 172.9(7) . .
C21 C18 C17 O10 -6.4(11) . .
C3 C0AA C1AA C3 1.0(14) . 5_766
C3 C0AA C1 O1 172.0(7) . .
C3 C0AA C1 O2 -10.6(11) . 2_756
C24 C23 C22 C21 179.0(7) . .
C11 C10 C13 C14 1.2(12) . .
C11 C10 C9 Cd2 170(4) . .
C11 C10 C9 O6 173.9(7) . .
C11 C10 C9 O5 -5.0(11) . .
C11 C12 C15 C16 178.2(8) . .
C11 C12 C15 C14 0.2(13) . .
C10 C11 C12 C15 -0.2(14) . .
C10 C13 C14 C15 -1.2(12) . .
C6 C8 C7 C6 0.2(13) 7_666 .
C6 C8 C7 C5 -178.9(7) 7_666 .
C6 C7 C5 Cd1 -154(7) . .
C6 C7 C5 O3 -8.8(11) . .
C6 C7 C5 O4 173.5(7) . .
C1AA C0AA C3 C1AA -1.0(14) . 5_766
C1AA C0AA C1 O1 -5.8(11) . .
C1AA C0AA C1 O2 171.6(7) . 2_756
C8 C6 C7 C8 -0.2(13) 7_666 .
C8 C6 C7 C5 178.9(7) 7_666 .
C8 C7 C5 Cd1 25(8) . .
C8 C7 C5 O3 170.3(8) . .
C8 C7 C5 O4 -7.4(11) . .
C13 C10 C9 Cd2 -6(5) . .
C13 C10 C9 O6 -2.1(10) . .
C13 C10 C9 O5 179.0(7) . .
C13 C14 C15 C16 -177.5(7) . .
C13 C14 C15 C12 0.5(12) . .
C1 C0AA C3 C1AA -178.8(7) . 5_766
C1 C0AA C1AA C3 178.9(7) . 5_766
C9 Cd2 Mg2 Cd2 18.8(3) . 2_656
C9 Cd2 Mg2 O9 -88.9(3) . .
C9 Cd2 Mg2 O9 98.6(3) . 2_656
C9 Cd2 Mg2 O12 162.3(3) . 8_566
C9 Cd2 Mg2 O12 -107.1(4) . 7_566
C9 Cd2 Mg2 O8 50.9(3) . .
C9 Cd2 Mg2 O8 -3.9(3) . 2_656
C9 Cd2 Mg1 O7 156.1(2) . .
C9 Cd2 Mg1 O11 -93.2(2) . 6_566
C9 Cd2 Mg1 O5 16.2(2) . .
C9 Cd2 Mg1 O4 93.6(2) . .
C9 Cd2 Mg1 O2 -105.0(6) . .
C9 Cd2 O9 Mg2 140.2(2) . .
C9 Cd2 O9 C17 -72.0(4) . .
C9 Cd2 O7 Mg1 -24.4(2) . .
C9 Cd2 O7 C24 -178.0(4) . 8_566
C9 Cd2 O8 Mg2 -154.56(16) . .
C9 Cd2 O8 C16 47.9(5) . 6_566
C9 Cd2 O5 Mg1 -145.1(5) . .
C9 Cd2 O10 C17 126.7(4) . .
C9 Cd2 C17 O9 122.0(4) . .
C9 Cd2 C17 O10 -59.8(5) . .
C9 Cd2 C17 C18 -45(6) . .
C9 C10 C13 C14 177.3(7) . .
C17 Cd2 Mg2 Cd2 122.70(15) . 2_656
C17 Cd2 Mg2 O9 -157.5(3) . 2_656
C17 Cd2 Mg2 O9 14.9(2) . .
C17 Cd2 Mg2 O12 -3.3(3) . 7_566
C17 Cd2 Mg2 O12 -93.8(2) . 8_566
C17 Cd2 Mg2 O8 99.92(19) . 2_656
C17 Cd2 Mg2 O8 154.7(2) . .
C17 Cd2 Mg1 O7 54.4(3) . .
C17 Cd2 Mg1 O11 165.2(3) . 6_566
C17 Cd2 Mg1 O5 -85.4(3) . .
C17 Cd2 Mg1 O4 -8.0(3) . .
C17 Cd2 Mg1 O2 153.4(6) . .
C17 Cd2 O6 C9 126.2(4) . .
C17 Cd2 O9 Mg2 -147.8(5) . .
C17 Cd2 O7 Mg1 -152.30(18) . .
C17 Cd2 O7 C24 54.1(5) . 8_566
C17 Cd2 O8 Mg2 -26.5(2) . .
C17 Cd2 O8 C16 175.9(4) . 6_566
C17 Cd2 O5 Mg1 140.1(2) . .
C17 Cd2 O5 C9 -74.8(4) . .
C17 Cd2 C9 O6 -60.3(5) . .
C17 Cd2 C9 O5 119.1(4) . .
C17 Cd2 C9 C10 -56(4) . .
C17 C18 C21 C22 -179.6(7) . .
C5 Cd1 O1 C1 120.2(5) . .
C5 Cd1 O1 C1 5.9(9) 2_756 .
C5 Cd1 O3 C5 -120.9(5) 2_756 .
C5 Cd1 O4 Mg1 171.9(5) . .
C5 Cd1 O4 Mg1 -120.1(2) 2_756 .
C5 Cd1 O4 C5 68.0(5) 2_756 .
C5 Cd1 O2 Mg1 13.1(3) . .
C5 Cd1 O2 Mg1 120.5(2) 2_756 .
C5 Cd1 O2 C1 -178.4(4) . 2_756
C5 Cd1 O2 C1 -71.0(5) 2_756 2_756
C5 Cd1 C5 O3 60.6(4) 2_756 .
C5 Cd1 C5 O4 -119.5(4) 2_756 .
C5 Cd1 C5 C7 -153(8) 2_756 .
C12 C11 C10 C13 -0.5(13) . .
C12 C11 C10 C9 -176.6(8) . .
C26 N1 C27 O13 -4(5) . .
C26 N1 C27 C28 164(2) . .
C25 N1 C27 O13 -178(3) . .
C25 N1 C27 C28 -10(4) . .

loop_
_platon_squeeze_void_nr
_platon_squeeze_void_average_x
_platon_squeeze_void_average_y
_platon_squeeze_void_average_z
_platon_squeeze_void_volume
_platon_squeeze_void_count_electrons
_platon_squeeze_void_content
1 0.500 0.146 0.250 148 8 ' '
2 1.000 0.646 0.250 148 8 ' '
3 0.792 0.173 0.203 53 4 ' '
4 0.292 0.673 0.203 53 4 ' '
5 0.000 0.053 0.250 23 1 ' '
6 0.500 0.553 0.250 23 1 ' '
7 0.208 0.173 0.297 53 4 ' '
8 0.708 0.673 0.297 53 4 ' '
9 1.000 0.354 0.750 148 8 ' '
10 0.500 0.854 0.750 148 8 ' '
11 0.292 0.327 0.703 53 4 ' '
12 0.792 0.827 0.703 53 4 ' '
13 0.500 0.447 0.750 23 1 ' '
14 0.000 0.947 0.750 23 1 ' '
15 0.708 0.327 0.797 52 4 ' '
16 0.208 0.827 0.797 52 4 ' '
